data_9007444
loop_
_publ_author_name
'Kokkoros, P. A.'
'Rentzeperis, P. J.'

_publ_section_title
;
 The crystal structure of the anhydrous sulphates of copper and zinc
;
_journal_name_full 'Acta Crystallographica'
_journal_page_first 361
_journal_page_last 364
_journal_paper_doi 10.1107/S0365110X58000955
_journal_volume 11
_journal_year 1958
_chemical_formula_sum 'O4 S Zn'
_chemical_name_mineral Zinkosite
_space_group_IT_number 62
_symmetry_space_group_name_Hall '-P 2ac 2n'
_symmetry_space_group_name_H-M 'P n m a'
_cell_angle_alpha 90
_cell_angle_beta 90
_cell_angle_gamma 90
_cell_length_a 8.58
_cell_length_b 6.73
_cell_length_c 4.77
_cell_formula_units_Z 4
_cell_volume 275.436
_database_code_amcsd 0009208
_exptl_crystal_density_diffrn 3.893
_cod_original_formula_sum 'Zn S O4'
_cod_database_code 9007444

loop_
_space_group_symop_operation_xyz
x,y,z
x,1/2-y,z
-x,1/2+y,-z
1/2-x,1/2+y,1/2+z
1/2+x,1/2-y,1/2-z
1/2+x,y,1/2-z
1/2-x,-y,1/2+z
-x,-y,-z

loop_
_atom_site_label
_atom_site_fract_x
_atom_site_fract_y
_atom_site_fract_z
Zn 0.00000 0.00000 0.00000
S 0.18600 0.25000 0.45800
O1 0.13000 0.25000 0.75000
O2 0.36700 0.25000 0.45800
O3 0.13000 0.07200 0.31900

loop_
_cod_related_entry_id
_cod_related_entry_database
_cod_related_entry_code
1 AMCSD 0009208
